data_2230601
loop_
_publ_author_name
'Ge, Chunhua'
'Zhang, Rui'
'Zhang, Xiangdong'
'Li, Su'

_publ_section_title
;
 1-Benzyl-2-phenyl-1<i>H</i>-benzimidazole--4,4'-(cyclohexane-1,1-diyl)diphenol
 (1/1)
;
_journal_coeditor_code CV5112
_journal_issue 7
_journal_name_full 'Acta Crystallographica Section E'
_journal_page_first o1829
_journal_paper_doi 10.1107/S1600536811024007
_journal_volume 67
_journal_year 2011
_chemical_formula_iupac 'C20 H16 N2, C18 H20 O2'
_chemical_formula_moiety 'C20 H16 N2, C18 H20 O2'
_chemical_formula_sum 'C38 H36 N2 O2'
_chemical_formula_weight 552.69
_chemical_name_systematic
;
1-Benzyl-2-phenyl-1<i>H</i>-benzimidazole--4,4'-(cyclohexane-1,1-diyl)diphenol
(1/1)
;
_space_group_IT_number 2
_symmetry_cell_setting triclinic
_symmetry_space_group_name_Hall '-P 1'
_symmetry_space_group_name_H-M 'P -1'
_atom_sites_solution_hydrogens geom
_atom_sites_solution_primary direct
_atom_sites_solution_secondary difmap
_audit_creation_method SHELXL-97
_cell_angle_alpha 102.518(5)
_cell_angle_beta 94.156(5)
_cell_angle_gamma 108.605(5)
_cell_formula_units_Z 2
_cell_length_a 10.448(3)
_cell_length_b 10.853(3)
_cell_length_c 14.462(4)
_cell_measurement_reflns_used 184
_cell_measurement_temperature 293(2)
_cell_measurement_theta_max 22.64
_cell_measurement_theta_min 2.51
_cell_volume 1499.4(7)
_computing_cell_refinement 'SAINT (Bruker, 2001)'
_computing_data_collection 'SMART (Bruker, 2001)'
_computing_data_reduction 'SAINT (Bruker, 2001)'
_computing_molecular_graphics 'SHELXTL (Sheldrick, 2008)'
_computing_publication_material 'SHELXL97 (Sheldrick, 2008), PLATON (Spek, 2009) and WinGX (Farrugia, 1999)'
_computing_structure_refinement 'SHELXL97 (Sheldrick, 2008)'
_computing_structure_solution 'SHELXS97 (Sheldrick, 2008)'
_diffrn_ambient_temperature 293(2)
_diffrn_measured_fraction_theta_full 0.965
_diffrn_measured_fraction_theta_max 0.965
_diffrn_measurement_device_type 'Bruker SMART CCD area-detector'
_diffrn_measurement_method '\f and \w'
_diffrn_radiation_monochromator graphite
_diffrn_radiation_source 'fine-focus sealed tube'
_diffrn_radiation_type MoK\a
_diffrn_radiation_wavelength 0.71073
_diffrn_reflns_av_R_equivalents 0.0232
_diffrn_reflns_av_sigmaI/netI 0.0553
_diffrn_reflns_limit_h_max 6
_diffrn_reflns_limit_h_min -12
_diffrn_reflns_limit_k_max 13
_diffrn_reflns_limit_k_min -13
_diffrn_reflns_limit_l_max 17
_diffrn_reflns_limit_l_min -16
_diffrn_reflns_number 8312
_diffrn_reflns_theta_full 26.04
_diffrn_reflns_theta_max 26.04
_diffrn_reflns_theta_min 1.46
_exptl_absorpt_coefficient_mu 0.075
_exptl_absorpt_correction_T_max 0.989
_exptl_absorpt_correction_T_min 0.982
_exptl_absorpt_correction_type multi-scan
_exptl_absorpt_process_details '(SADABS; Bruker, 2001)'
_exptl_crystal_colour colourless
_exptl_crystal_density_diffrn 1.224
_exptl_crystal_density_method 'not measured'
_exptl_crystal_description block
_exptl_crystal_F_000 588
_exptl_crystal_size_max 0.20
_exptl_crystal_size_mid 0.18
_exptl_crystal_size_min 0.18
_refine_diff_density_max 0.192
_refine_diff_density_min -0.195
_refine_ls_extinction_method none
_refine_ls_goodness_of_fit_ref 1.072
_refine_ls_hydrogen_treatment constr
_refine_ls_matrix_type full
_refine_ls_number_parameters 381
_refine_ls_number_reflns 5714
_refine_ls_number_restraints 0
_refine_ls_restrained_S_all 1.072
_refine_ls_R_factor_all 0.1056
_refine_ls_R_factor_gt 0.0691
_refine_ls_shift/su_max 0.000
_refine_ls_shift/su_mean 0.000
_refine_ls_structure_factor_coef Fsqd
_refine_ls_weighting_details 'calc w=1/[\s^2^(Fo^2^)+(0.0378P)^2^+0.5518P] where P=(Fo^2^+2Fc^2^)/3'
_refine_ls_weighting_scheme calc
_refine_ls_wR_factor_gt 0.1258
_refine_ls_wR_factor_ref 0.1400
_reflns_number_gt 3748
_reflns_number_total 5714
_reflns_threshold_expression I>2\s(I)
_cod_data_source_file cv5112.cif
_cod_data_source_block I
_cod_original_cell_volume 1499.5(7)
_cod_database_code 2230601
_cod_database_fobs_code 2230601

loop_
_symmetry_equiv_pos_as_xyz
'x, y, z'
'-x, -y, -z'

loop_
_atom_site_type_symbol
_atom_site_label
_atom_site_fract_x
_atom_site_fract_y
_atom_site_fract_z
_atom_site_U_iso_or_equiv
_atom_site_adp_type
_atom_site_calc_flag
_atom_site_refinement_flags
_atom_site_occupancy
_atom_site_symmetry_multiplicity
_atom_site_disorder_assembly
_atom_site_disorder_group
N N2 0.0175(2) 0.4318(2) 0.19242(13) 0.0456(5) Uani d . 1 1 . .
O O1 0.1024(2) 0.47607(17) 0.37964(12) 0.0580(5) Uani d . 1 1 . .
H H1 0.0730 0.4737 0.3249 0.087 Uiso calc R 1 1 . .
C C4 0.2918(2) 1.1141(2) 0.57332(18) 0.0468(6) Uani d . 1 1 . .
C C16 0.1443(2) 0.6055(2) 0.43496(17) 0.0445(6) Uani d . 1 1 . .
C C13 0.2359(2) 0.8657(2) 0.55696(17) 0.0439(6) Uani d . 1 1 . .
O O2 0.3146(2) 1.3869(2) 0.40445(16) 0.0745(6) Uani d . 1 1 . .
H H2 0.2436 1.4035 0.3989 0.112 Uiso calc R 1 1 . .
C C7 0.2832(2) 1.0050(3) 0.62764(17) 0.0480(6) Uani d . 1 1 . .
C C2 0.1855(3) 1.2431(3) 0.49660(19) 0.0557(7) Uani d . 1 1 . .
H H2A 0.1089 1.2661 0.4837 0.067 Uiso calc R 1 1 . .
C C18 0.2299(3) 0.7534(3) 0.59002(18) 0.0566(7) Uani d . 1 1 . .
H H18 0.2573 0.7651 0.6549 0.068 Uiso calc R 1 1 . .
C C14 0.1943(3) 0.8422(3) 0.45984(18) 0.0501(7) Uani d . 1 1 . .
H H14 0.1971 0.9145 0.4344 0.060 Uiso calc R 1 1 . .
C C15 0.1486(3) 0.7141(3) 0.39961(18) 0.0531(7) Uani d . 1 1 . .
H H15 0.1205 0.7015 0.3347 0.064 Uiso calc R 1 1 . .
C C1 0.3033(3) 1.2990(3) 0.46111(18) 0.0524(7) Uani d . 1 1 . .
C C5 0.4091(3) 1.1736(3) 0.5369(2) 0.0600(8) Uani d . 1 1 . .
H H5 0.4861 1.1509 0.5494 0.072 Uiso calc R 1 1 . .
C C17 0.1853(3) 0.6261(3) 0.53100(18) 0.0551(7) Uani d . 1 1 . .
H H17 0.1829 0.5535 0.5561 0.066 Uiso calc R 1 1 . .
C C3 0.1813(3) 1.1523(3) 0.55157(19) 0.0532(7) Uani d . 1 1 . .
H H3 0.1007 1.1156 0.5748 0.064 Uiso calc R 1 1 . .
C C8 0.1806(3) 1.0029(3) 0.69993(19) 0.0614(8) Uani d . 1 1 . .
H H8A 0.0931 0.9937 0.6662 0.074 Uiso calc R 1 1 . .
H H8B 0.1678 0.9245 0.7250 0.074 Uiso calc R 1 1 . .
C C12 0.4235(3) 1.0307(3) 0.6858(2) 0.0631(8) Uani d . 1 1 . .
H H12A 0.4185 0.9541 0.7115 0.076 Uiso calc R 1 1 . .
H H12B 0.4917 1.0389 0.6433 0.076 Uiso calc R 1 1 . .
C C6 0.4154(3) 1.2649(3) 0.4827(2) 0.0644(8) Uani d . 1 1 . .
H H6 0.4964 1.3037 0.4606 0.077 Uiso calc R 1 1 . .
C C9 0.2249(4) 1.1275(3) 0.7835(2) 0.0811(10) Uani d . 1 1 . .
H H9A 0.2286 1.2054 0.7599 0.097 Uiso calc R 1 1 . .
H H9B 0.1584 1.1172 0.8273 0.097 Uiso calc R 1 1 . .
C C11 0.4678(3) 1.1575(3) 0.7681(2) 0.0827(10) Uani d . 1 1 . .
H H11A 0.5558 1.1692 0.8025 0.099 Uiso calc R 1 1 . .
H H11B 0.4779 1.2351 0.7425 0.099 Uiso calc R 1 1 . .
C C10 0.3643(4) 1.1491(4) 0.8364(2) 0.0944(12) Uani d . 1 1 . .
H H10A 0.3933 1.2316 0.8871 0.113 Uiso calc R 1 1 . .
H H10B 0.3586 1.0753 0.8655 0.113 Uiso calc R 1 1 . .
N N1 -0.07922(19) 0.33432(19) 0.04038(13) 0.0413(5) Uani d . 1 1 . .
C C25 -0.0994(2) 0.3712(2) 0.13303(16) 0.0404(6) Uani d . 1 1 . .
C C33 -0.1767(2) 0.1317(2) -0.09418(17) 0.0426(6) Uani d . 1 1 . .
C C24 0.1194(2) 0.4352(2) 0.13605(18) 0.0432(6) Uani d . 1 1 . .
C C19 0.0607(3) 0.3762(2) 0.04057(17) 0.0424(6) Uani d . 1 1 . .
C C31 -0.2442(3) 0.4599(3) 0.23510(17) 0.0543(7) Uani d . 1 1 . .
H H31 -0.1693 0.5385 0.2583 0.065 Uiso calc R 1 1 . .
C C32 -0.1785(3) 0.2693(2) -0.04718(17) 0.0483(6) Uani d . 1 1 . .
H H32A -0.1588 0.3253 -0.0920 0.058 Uiso calc R 1 1 . .
H H32B -0.2692 0.2614 -0.0320 0.058 Uiso calc R 1 1 . .
C C26 -0.2322(2) 0.3557(3) 0.16609(17) 0.0454(6) Uani d . 1 1 . .
C C27 -0.3451(3) 0.2390(3) 0.1330(2) 0.0581(7) Uani d . 1 1 . .
H H27 -0.3386 0.1673 0.0873 0.070 Uiso calc R 1 1 . .
C C34 -0.1608(3) 0.0442(3) -0.04193(19) 0.0553(7) Uani d . 1 1 . .
H H34 -0.1518 0.0694 0.0246 0.066 Uiso calc R 1 1 . .
C C20 0.1377(3) 0.3717(3) -0.0330(2) 0.0561(7) Uani d . 1 1 . .
H H20 0.0974 0.3337 -0.0967 0.067 Uiso calc R 1 1 . .
C C38 -0.1905(3) 0.0911(3) -0.19258(19) 0.0587(7) Uani d . 1 1 . .
H H38 -0.2022 0.1483 -0.2293 0.070 Uiso calc R 1 1 . .
C C23 0.2607(3) 0.4865(3) 0.1614(2) 0.0598(8) Uani d . 1 1 . .
H H23 0.3016 0.5230 0.2251 0.072 Uiso calc R 1 1 . .
C C36 -0.1697(3) -0.1183(3) -0.1844(3) 0.0725(9) Uani d . 1 1 . .
H H36 -0.1657 -0.2015 -0.2148 0.087 Uiso calc R 1 1 . .
C C30 -0.3654(3) 0.4488(3) 0.2699(2) 0.0656(8) Uani d . 1 1 . .
H H30 -0.3721 0.5196 0.3165 0.079 Uiso calc R 1 1 . .
C C35 -0.1581(3) -0.0805(3) -0.0871(2) 0.0673(8) Uani d . 1 1 . .
H H35 -0.1483 -0.1390 -0.0510 0.081 Uiso calc R 1 1 . .
C C37 -0.1872(3) -0.0328(3) -0.2369(2) 0.0742(9) Uani d . 1 1 . .
H H37 -0.1970 -0.0589 -0.3034 0.089 Uiso calc R 1 1 . .
C C22 0.3371(3) 0.4812(3) 0.0887(3) 0.0704(9) Uani d . 1 1 . .
H H22 0.4319 0.5152 0.1035 0.084 Uiso calc R 1 1 . .
C C21 0.2769(3) 0.4265(3) -0.0069(3) 0.0708(9) Uani d . 1 1 . .
H H21 0.3325 0.4271 -0.0543 0.085 Uiso calc R 1 1 . .
C C29 -0.4765(3) 0.3332(4) 0.2357(2) 0.0748(9) Uani d . 1 1 . .
H H29 -0.5586 0.3257 0.2590 0.090 Uiso calc R 1 1 . .
C C28 -0.4667(3) 0.2288(3) 0.1675(2) 0.0713(9) Uani d . 1 1 . .
H H28 -0.5422 0.1508 0.1443 0.086 Uiso calc R 1 1 . .

loop_
_atom_site_aniso_label
_atom_site_aniso_U_11
_atom_site_aniso_U_22
_atom_site_aniso_U_33
_atom_site_aniso_U_12
_atom_site_aniso_U_13
_atom_site_aniso_U_23
N2 0.0505(12) 0.0408(13) 0.0384(12) 0.0127(10) 0.0006(9) 0.0022(10)
O1 0.0849(14) 0.0406(11) 0.0403(10) 0.0203(9) -0.0058(9) 0.0006(9)
C4 0.0486(15) 0.0336(15) 0.0524(16) 0.0164(11) 0.0046(12) -0.0035(12)
C16 0.0545(15) 0.0367(15) 0.0384(14) 0.0172(12) 0.0031(11) 0.0006(12)
C13 0.0491(14) 0.0398(15) 0.0422(15) 0.0184(11) 0.0063(11) 0.0047(12)
O2 0.0945(16) 0.0678(15) 0.0760(14) 0.0394(12) 0.0260(13) 0.0267(12)
C7 0.0539(15) 0.0401(16) 0.0459(15) 0.0192(12) 0.0035(12) -0.0005(12)
C2 0.0561(17) 0.0457(17) 0.0645(18) 0.0246(13) 0.0048(13) 0.0031(15)
C18 0.085(2) 0.0469(18) 0.0338(14) 0.0258(14) -0.0013(13) 0.0012(13)
C14 0.0653(17) 0.0399(16) 0.0464(16) 0.0218(12) 0.0027(12) 0.0101(13)
C15 0.0729(18) 0.0469(18) 0.0350(14) 0.0201(13) -0.0010(12) 0.0048(13)
C1 0.0694(19) 0.0369(16) 0.0470(16) 0.0201(13) 0.0088(13) 0.0000(13)
C5 0.0508(16) 0.0599(19) 0.074(2) 0.0265(14) 0.0088(14) 0.0146(16)
C17 0.085(2) 0.0410(17) 0.0388(15) 0.0244(14) 0.0024(13) 0.0084(13)
C3 0.0468(15) 0.0411(16) 0.0688(18) 0.0157(12) 0.0084(13) 0.0070(14)
C8 0.078(2) 0.0527(19) 0.0530(17) 0.0271(15) 0.0152(14) 0.0029(14)
C12 0.0691(19) 0.0502(18) 0.0622(19) 0.0229(14) -0.0080(14) 0.0006(15)
C6 0.0558(18) 0.065(2) 0.074(2) 0.0204(15) 0.0182(14) 0.0173(17)
C9 0.117(3) 0.068(2) 0.060(2) 0.045(2) 0.0215(19) -0.0045(17)
C11 0.090(2) 0.061(2) 0.077(2) 0.0234(18) -0.0250(19) -0.0104(18)
C10 0.148(4) 0.063(2) 0.056(2) 0.041(2) -0.005(2) -0.0190(18)
N1 0.0518(12) 0.0338(12) 0.0336(11) 0.0154(9) 0.0019(9) -0.0005(9)
C25 0.0498(14) 0.0319(14) 0.0365(14) 0.0138(11) 0.0026(11) 0.0043(11)
C33 0.0444(14) 0.0387(15) 0.0394(14) 0.0130(11) 0.0009(10) 0.0031(12)
C24 0.0519(15) 0.0281(14) 0.0480(15) 0.0147(11) 0.0070(12) 0.0047(12)
C19 0.0574(16) 0.0278(14) 0.0430(15) 0.0188(11) 0.0094(11) 0.0042(11)
C31 0.0662(18) 0.0578(19) 0.0378(15) 0.0232(14) 0.0088(12) 0.0067(14)
C32 0.0638(16) 0.0423(16) 0.0365(14) 0.0205(12) -0.0012(11) 0.0046(12)
C26 0.0490(14) 0.0504(17) 0.0387(14) 0.0187(12) 0.0049(11) 0.0132(13)
C27 0.0539(17) 0.0554(19) 0.0602(18) 0.0171(14) 0.0064(13) 0.0086(15)
C34 0.0666(18) 0.0477(18) 0.0481(16) 0.0221(13) -0.0040(13) 0.0053(14)
C20 0.074(2) 0.0426(17) 0.0548(17) 0.0247(14) 0.0210(14) 0.0084(14)
C38 0.0746(19) 0.0499(19) 0.0454(17) 0.0181(14) 0.0064(13) 0.0051(14)
C23 0.0523(17) 0.0498(18) 0.071(2) 0.0139(13) 0.0010(14) 0.0111(15)
C36 0.068(2) 0.0382(18) 0.095(3) 0.0189(14) 0.0056(17) -0.0159(18)
C30 0.082(2) 0.083(2) 0.0453(17) 0.0480(19) 0.0192(15) 0.0112(16)
C35 0.071(2) 0.0400(18) 0.086(2) 0.0220(14) -0.0039(16) 0.0076(17)
C37 0.088(2) 0.059(2) 0.0563(19) 0.0181(17) 0.0118(16) -0.0126(17)
C22 0.0497(17) 0.059(2) 0.104(3) 0.0182(14) 0.0181(17) 0.0216(19)
C21 0.075(2) 0.060(2) 0.088(2) 0.0309(17) 0.0385(18) 0.0202(18)
C29 0.0573(19) 0.103(3) 0.073(2) 0.0332(19) 0.0190(16) 0.030(2)
C28 0.0513(18) 0.076(2) 0.080(2) 0.0163(15) 0.0083(15) 0.0151(19)

loop_
_atom_type_symbol
_atom_type_description
_atom_type_scat_dispersion_real
_atom_type_scat_dispersion_imag
_atom_type_scat_source
C C 0.0033 0.0016 'International Tables Vol C Tables 4.2.6.8 and 6.1.1.4'
H H 0.0000 0.0000 'International Tables Vol C Tables 4.2.6.8 and 6.1.1.4'
N N 0.0061 0.0033 'International Tables Vol C Tables 4.2.6.8 and 6.1.1.4'
O O 0.0106 0.0060 'International Tables Vol C Tables 4.2.6.8 and 6.1.1.4'

loop_
_geom_angle_atom_site_label_1
_geom_angle_atom_site_label_2
_geom_angle_atom_site_label_3
_geom_angle_site_symmetry_1
_geom_angle_site_symmetry_3
_geom_angle
_geom_angle_publ_flag
C25 N2 C24 . . 105.9(2) ?
C16 O1 H1 . . 109.5 ?
C3 C4 C5 . . 115.6(3) ?
C3 C4 C7 . . 122.6(2) ?
C5 C4 C7 . . 121.7(2) ?
O1 C16 C17 . . 117.2(2) ?
O1 C16 C15 . . 123.8(2) ?
C17 C16 C15 . . 118.9(2) ?
C14 C13 C18 . . 116.0(2) ?
C14 C13 C7 . . 124.1(2) ?
C18 C13 C7 . . 119.9(2) ?
C1 O2 H2 . . 109.5 ?
C13 C7 C4 . . 110.2(2) ?
C13 C7 C12 . . 109.1(2) ?
C4 C7 C12 . . 110.9(2) ?
C13 C7 C8 . . 107.9(2) ?
C4 C7 C8 . . 111.6(2) ?
C12 C7 C8 . . 106.9(2) ?
C1 C2 C3 . . 120.0(3) ?
C1 C2 H2A . . 120.0 ?
C3 C2 H2A . . 120.0 ?
C17 C18 C13 . . 122.7(2) ?
C17 C18 H18 . . 118.7 ?
C13 C18 H18 . . 118.7 ?
C15 C14 C13 . . 121.8(2) ?
C15 C14 H14 . . 119.1 ?
C13 C14 H14 . . 119.1 ?
C16 C15 C14 . . 120.4(2) ?
C16 C15 H15 . . 119.8 ?
C14 C15 H15 . . 119.8 ?
O2 C1 C6 . . 117.8(3) ?
O2 C1 C2 . . 123.5(3) ?
C6 C1 C2 . . 118.7(3) ?
C6 C5 C4 . . 122.4(3) ?
C6 C5 H5 . . 118.8 ?
C4 C5 H5 . . 118.8 ?
C18 C17 C16 . . 120.1(3) ?
C18 C17 H17 . . 120.0 ?
C16 C17 H17 . . 120.0 ?
C4 C3 C2 . . 122.8(3) ?
C4 C3 H3 . . 118.6 ?
C2 C3 H3 . . 118.6 ?
C9 C8 C7 . . 114.1(2) ?
C9 C8 H8A . . 108.7 ?
C7 C8 H8A . . 108.7 ?
C9 C8 H8B . . 108.7 ?
C7 C8 H8B . . 108.7 ?
H8A C8 H8B . . 107.6 ?
C11 C12 C7 . . 112.4(2) ?
C11 C12 H12A . . 109.1 ?
C7 C12 H12A . . 109.1 ?
C11 C12 H12B . . 109.1 ?
C7 C12 H12B . . 109.1 ?
H12A C12 H12B . . 107.8 ?
C1 C6 C5 . . 120.6(3) ?
C1 C6 H6 . . 119.7 ?
C5 C6 H6 . . 119.7 ?
C10 C9 C8 . . 110.7(3) ?
C10 C9 H9A . . 109.5 ?
C8 C9 H9A . . 109.5 ?
C10 C9 H9B . . 109.5 ?
C8 C9 H9B . . 109.5 ?
H9A C9 H9B . . 108.1 ?
C10 C11 C12 . . 111.0(3) ?
C10 C11 H11A . . 109.4 ?
C12 C11 H11A . . 109.4 ?
C10 C11 H11B . . 109.4 ?
C12 C11 H11B . . 109.4 ?
H11A C11 H11B . . 108.0 ?
C11 C10 C9 . . 110.3(3) ?
C11 C10 H10A . . 109.6 ?
C9 C10 H10A . . 109.6 ?
C11 C10 H10B . . 109.6 ?
C9 C10 H10B . . 109.6 ?
H10A C10 H10B . . 108.1 ?
C25 N1 C19 . . 107.00(18) ?
C25 N1 C32 . . 129.9(2) ?
C19 N1 C32 . . 123.0(2) ?
N2 C25 N1 . . 111.9(2) ?
N2 C25 C26 . . 121.9(2) ?
N1 C25 C26 . . 126.0(2) ?
C34 C33 C38 . . 118.2(3) ?
C34 C33 C32 . . 122.2(2) ?
C38 C33 C32 . . 119.6(2) ?
N2 C24 C23 . . 130.2(2) ?
N2 C24 C19 . . 109.5(2) ?
C23 C24 C19 . . 120.3(2) ?
C20 C19 N1 . . 131.8(2) ?
C20 C19 C24 . . 122.5(2) ?
N1 C19 C24 . . 105.7(2) ?
C30 C31 C26 . . 120.9(3) ?
C30 C31 H31 . . 119.6 ?
C26 C31 H31 . . 119.6 ?
N1 C32 C33 . . 112.5(2) ?
N1 C32 H32A . . 109.1 ?
C33 C32 H32A . . 109.1 ?
N1 C32 H32B . . 109.1 ?
C33 C32 H32B . . 109.1 ?
H32A C32 H32B . . 107.8 ?
C31 C26 C27 . . 118.5(2) ?
C31 C26 C25 . . 118.8(2) ?
C27 C26 C25 . . 122.7(2) ?
C28 C27 C26 . . 120.4(3) ?
C28 C27 H27 . . 119.8 ?
C26 C27 H27 . . 119.8 ?
C33 C34 C35 . . 120.7(3) ?
C33 C34 H34 . . 119.6 ?
C35 C34 H34 . . 119.6 ?
C21 C20 C19 . . 116.4(3) ?
C21 C20 H20 . . 121.8 ?
C19 C20 H20 . . 121.8 ?
C37 C38 C33 . . 120.6(3) ?
C37 C38 H38 . . 119.7 ?
C33 C38 H38 . . 119.7 ?
C22 C23 C24 . . 117.2(3) ?
C22 C23 H23 . . 121.4 ?
C24 C23 H23 . . 121.4 ?
C35 C36 C37 . . 119.3(3) ?
C35 C36 H36 . . 120.3 ?
C37 C36 H36 . . 120.3 ?
C29 C30 C31 . . 119.9(3) ?
C29 C30 H30 . . 120.1 ?
C31 C30 H30 . . 120.1 ?
C36 C35 C34 . . 120.4(3) ?
C36 C35 H35 . . 119.8 ?
C34 C35 H35 . . 119.8 ?
C36 C37 C38 . . 120.7(3) ?
C36 C37 H37 . . 119.6 ?
C38 C37 H37 . . 119.6 ?
C23 C22 C21 . . 121.9(3) ?
C23 C22 H22 . . 119.1 ?
C21 C22 H22 . . 119.1 ?
C20 C21 C22 . . 121.7(3) ?
C20 C21 H21 . . 119.2 ?
C22 C21 H21 . . 119.2 ?
C28 C29 C30 . . 120.1(3) ?
C28 C29 H29 . . 120.0 ?
C30 C29 H29 . . 120.0 ?
C29 C28 C27 . . 120.2(3) ?
C29 C28 H28 . . 119.9 ?
C27 C28 H28 . . 119.9 ?

loop_
_geom_bond_atom_site_label_1
_geom_bond_atom_site_label_2
_geom_bond_site_symmetry_2
_geom_bond_distance
_geom_bond_publ_flag
N2 C25 . 1.323(3) ?
N2 C24 . 1.383(3) ?
O1 C16 . 1.369(3) ?
O1 H1 . 0.8200 ?
C4 C3 . 1.383(3) ?
C4 C5 . 1.391(3) ?
C4 C7 . 1.541(4) ?
C16 C17 . 1.372(3) ?
C16 C15 . 1.373(3) ?
C13 C14 . 1.383(3) ?
C13 C18 . 1.388(3) ?
C13 C7 . 1.534(3) ?
O2 C1 . 1.369(3) ?
O2 H2 . 0.8200 ?
C7 C12 . 1.547(3) ?
C7 C8 . 1.549(3) ?
C2 C1 . 1.377(4) ?
C2 C3 . 1.386(4) ?
C2 H2A . 0.9300 ?
C18 C17 . 1.369(3) ?
C18 H18 . 0.9300 ?
C14 C15 . 1.382(3) ?
C14 H14 . 0.9300 ?
C15 H15 . 0.9300 ?
C1 C6 . 1.371(4) ?
C5 C6 . 1.380(4) ?
C5 H5 . 0.9300 ?
C17 H17 . 0.9300 ?
C3 H3 . 0.9300 ?
C8 C9 . 1.522(4) ?
C8 H8A . 0.9700 ?
C8 H8B . 0.9700 ?
C12 C11 . 1.527(4) ?
C12 H12A . 0.9700 ?
C12 H12B . 0.9700 ?
C6 H6 . 0.9300 ?
C9 C10 . 1.518(5) ?
C9 H9A . 0.9700 ?
C9 H9B . 0.9700 ?
C11 C10 . 1.511(5) ?
C11 H11A . 0.9700 ?
C11 H11B . 0.9700 ?
C10 H10A . 0.9700 ?
C10 H10B . 0.9700 ?
N1 C25 . 1.365(3) ?
N1 C19 . 1.385(3) ?
N1 C32 . 1.460(3) ?
C25 C26 . 1.471(3) ?
C33 C34 . 1.376(4) ?
C33 C38 . 1.378(3) ?
C33 C32 . 1.507(3) ?
C24 C23 . 1.391(3) ?
C24 C19 . 1.391(3) ?
C19 C20 . 1.381(3) ?
C31 C30 . 1.376(4) ?
C31 C26 . 1.382(4) ?
C31 H31 . 0.9300 ?
C32 H32A . 0.9700 ?
C32 H32B . 0.9700 ?
C26 C27 . 1.388(3) ?
C27 C28 . 1.379(4) ?
C27 H27 . 0.9300 ?
C34 C35 . 1.379(4) ?
C34 H34 . 0.9300 ?
C20 C21 . 1.372(4) ?
C20 H20 . 0.9300 ?
C38 C37 . 1.372(4) ?
C38 H38 . 0.9300 ?
C23 C22 . 1.367(4) ?
C23 H23 . 0.9300 ?
C36 C35 . 1.362(4) ?
C36 C37 . 1.364(5) ?
C36 H36 . 0.9300 ?
C30 C29 . 1.373(4) ?
C30 H30 . 0.9300 ?
C35 H35 . 0.9300 ?
C37 H37 . 0.9300 ?
C22 C21 . 1.393(4) ?
C22 H22 . 0.9300 ?
C21 H21 . 0.9300 ?
C29 C28 . 1.368(4) ?
C29 H29 . 0.9300 ?
C28 H28 . 0.9300 ?

loop_
_geom_hbond_atom_site_label_D
_geom_hbond_atom_site_label_H
_geom_hbond_atom_site_label_A
_geom_hbond_site_symmetry_A
_geom_hbond_distance_DH
_geom_hbond_distance_HA
_geom_hbond_distance_DA
_geom_hbond_angle_DHA
O1 H1 N2 . 0.82 1.87 2.677(3) 166
O2 H2 O1 1_565 0.82 1.91 2.718(3) 168
C29 H29 O2 1_445 0.93 2.64 3.467(4) 148
C32 H32A Cg 2_565 0.97 2.77 3.403(4) 123

loop_
_cod_related_entry_id
_cod_related_entry_database
_cod_related_entry_code
1 ChemSpider 30656754
